data_7125316
loop_
_publ_author_name
'B\"ohnke, Julian'
'Braunschweig, Holger'
'Dei\&senberger, Andrea'
'Dellermann, Theresa'
'Dewhurst, Rian D.'
'Jim\'enez-Halla, J Oscar C'
'Kachel, Stephanie'
'Kelch, Hauke'
'Prieschl, Dominic'

_publ_section_title
;
 Alkylideneborate zwitterions and C-C coupling by atypical diboration of
 electron-rich alkynes.
;
_journal_issue 89
_journal_name_full 'Chemical communications (Cambridge, England)'
_journal_page_first 12132
_journal_page_last 12135
_journal_paper_doi 10.1039/c7cc07409c
_journal_volume 53
_journal_year 2017
_chemical_formula_moiety 'C32 H46 B2 Cl2 N2'
_chemical_formula_sum 'C32 H46 B2 Cl2 N2'
_chemical_formula_weight 551.23
_space_group_crystal_system triclinic
_space_group_IT_number 2
_space_group_name_Hall '-P 1'
_space_group_name_H-M_alt 'P -1'
_atom_sites_solution_hydrogens geom
_atom_sites_solution_primary iterative
_atom_sites_solution_secondary difmap
_audit_creation_method SHELXL-2014/6
_audit_update_record
;
2017-07-05 deposited with the CCDC.
2017-10-11 downloaded from the CCDC.
;
_cell_angle_alpha 97.766(14)
_cell_angle_beta 102.763(8)
_cell_angle_gamma 100.085(8)
_cell_formula_units_Z 2
_cell_length_a 9.198(2)
_cell_length_b 10.869(2)
_cell_length_c 16.114(4)
_cell_measurement_reflns_used 9861
_cell_measurement_temperature 296(2)
_cell_measurement_theta_max 28.30
_cell_measurement_theta_min 2.32
_cell_volume 1521.3(6)
_computing_cell_refinement 'Saint+ ver. V8.34A (Bruker AXS)'
_computing_data_collection 'APEX2 ver. 2014.9 (Bruker AXS)'
_computing_data_reduction 'Saint+ ver. V8.34A (Bruker AXS)'
_computing_molecular_graphics 'ShelXLe (Huebschle et all, 2011)'
_computing_publication_material 'SHELXL-2014/6 (Sheldrick, 2014)'
_computing_structure_refinement 'SHELXL-2014/6 (Sheldrick, 2014)'
_computing_structure_solution 'SHELXT (Sheldrick, 2014)'
_diffrn_ambient_temperature 296(2)
_diffrn_detector 'CCD area detector (Apex2)'
_diffrn_detector_area_resol_mean 8.333
_diffrn_measured_fraction_theta_full 1.000
_diffrn_measured_fraction_theta_max 1.000
_diffrn_measurement_device_type 'Bruker X8-APEX II'
_diffrn_measurement_method '\f and \w scans'
_diffrn_radiation_monochromator 'multi-layer mirror'
_diffrn_radiation_type MoK\a
_diffrn_radiation_wavelength 0.71073
_diffrn_reflns_av_R_equivalents 0.0423
_diffrn_reflns_av_unetI/netI 0.0249
_diffrn_reflns_Laue_measured_fraction_full 1.000
_diffrn_reflns_Laue_measured_fraction_max 1.000
_diffrn_reflns_limit_h_max 11
_diffrn_reflns_limit_h_min -11
_diffrn_reflns_limit_k_max 13
_diffrn_reflns_limit_k_min -13
_diffrn_reflns_limit_l_max 19
_diffrn_reflns_limit_l_min -19
_diffrn_reflns_number 38652
_diffrn_reflns_point_group_measured_fraction_full 1.000
_diffrn_reflns_point_group_measured_fraction_max 1.000
_diffrn_reflns_theta_full 26.000
_diffrn_reflns_theta_max 26.021
_diffrn_reflns_theta_min 1.935
_diffrn_source 'rotating-anode (Nonius FR-591)'
_exptl_absorpt_coefficient_mu 0.237
_exptl_absorpt_correction_T_max 0.7457
_exptl_absorpt_correction_T_min 0.6684
_exptl_absorpt_correction_type multi-scan
_exptl_absorpt_process_details 'SadAbs 2014/4 (Bruker AXS)'
_exptl_crystal_colour colourless
_exptl_crystal_density_diffrn 1.203
_exptl_crystal_description block
_exptl_crystal_F_000 592
_exptl_crystal_size_max 0.40
_exptl_crystal_size_mid 0.25
_exptl_crystal_size_min 0.20
_refine_diff_density_max 0.382
_refine_diff_density_min -0.240
_refine_diff_density_rms 0.046
_refine_ls_extinction_method none
_refine_ls_goodness_of_fit_ref 1.052
_refine_ls_hydrogen_treatment constr
_refine_ls_matrix_type full
_refine_ls_number_parameters 351
_refine_ls_number_reflns 5998
_refine_ls_number_restraints 0
_refine_ls_restrained_S_all 1.052
_refine_ls_R_factor_all 0.0397
_refine_ls_R_factor_gt 0.0344
_refine_ls_shift/su_max 0.001
_refine_ls_shift/su_mean 0.000
_refine_ls_structure_factor_coef Fsqd
_refine_ls_weighting_details 'w=1/[\s^2^(Fo^2^)+(0.0515P)^2^+0.5891P] where P=(Fo^2^+2Fc^2^)/3'
_refine_ls_weighting_scheme calc
_refine_ls_wR_factor_gt 0.0923
_refine_ls_wR_factor_ref 0.0966
_reflns_Friedel_coverage 0.000
_reflns_number_gt 5339
_reflns_number_total 5998
_reflns_threshold_expression 'I > 2\s(I)'
_cod_data_source_file c7cc07409c2.cif
_cod_data_source_block 4
_cod_original_cell_volume 1521.2(6)
_cod_database_code 7125316
_shelx_space_group_comment
;
The symmetry employed for this shelxl refinement is uniquely defined
by the following loop, which should always be used as a source of
symmetry information in preference to the above space-group names.
They are only intended as comments.
;
_shelx_estimated_absorpt_t_min 0.911
_shelx_estimated_absorpt_t_max 0.954
_shelxl_version_number 2014/6

loop_
_space_group_symop_operation_xyz
'x, y, z'
'-x, -y, -z'

loop_
_atom_site_label
_atom_site_type_symbol
_atom_site_fract_x
_atom_site_fract_y
_atom_site_fract_z
_atom_site_U_iso_or_equiv
_atom_site_adp_type
_atom_site_occupancy
_atom_site_site_symmetry_order
_atom_site_calc_flag
_atom_site_refinement_flags_posn
_atom_site_refinement_flags_adp
Cl1 Cl 1.08042(4) 0.63773(3) 0.84530(2) 0.02398(10) Uani 1 1 d . .
C1 C 0.77921(14) 0.51910(12) 0.77993(9) 0.0157(3) Uani 1 1 d . .
B1 B 0.88490(16) 0.65676(14) 0.78720(10) 0.0161(3) Uani 1 1 d . .
B2 B 0.64388(17) 0.38644(14) 0.61932(10) 0.0161(3) Uani 1 1 d . .
Cl2 Cl 0.64120(4) 0.39137(3) 0.50715(2) 0.02052(10) Uani 1 1 d . .
C2 C 0.74868(14) 0.48736(12) 0.68962(9) 0.0150(3) Uani 1 1 d . .
C1_1 C 0.79543(17) 0.51499(14) 0.93206(9) 0.0236(3) Uani 1 1 d . .
H1A_1 H 0.8226 0.6065 0.9370 0.028 Uiso 1 1 calc R U
H1B_1 H 0.8839 0.4869 0.9620 0.028 Uiso 1 1 calc R U
N1_1 N 0.75193(13) 0.45500(11) 0.84079(7) 0.0181(2) Uani 1 1 d . .
C2_1 C 0.66444(19) 0.48062(15) 0.97374(10) 0.0271(3) Uani 1 1 d . .
H2A_1 H 0.5814 0.5194 0.9492 0.033 Uiso 1 1 calc R U
H2B_1 H 0.6983 0.5147 1.0353 0.033 Uiso 1 1 calc R U
C3_1 C 0.60643(19) 0.33684(15) 0.96020(10) 0.0273(3) Uani 1 1 d . .
H3A_1 H 0.6844 0.2988 0.9916 0.033 Uiso 1 1 calc R U
H3B_1 H 0.5168 0.3186 0.9825 0.033 Uiso 1 1 calc R U
C4_1 C 0.56683(18) 0.28024(14) 0.86467(10) 0.0255(3) Uani 1 1 d . .
H4A_1 H 0.5372 0.1884 0.8567 0.031 Uiso 1 1 calc R U
H4B_1 H 0.4814 0.3113 0.8341 0.031 Uiso 1 1 calc R U
C5_1 C 0.70333(17) 0.31654(13) 0.82810(9) 0.0217(3) Uani 1 1 d . .
H5A_1 H 0.7868 0.2813 0.8565 0.026 Uiso 1 1 calc R U
H5B_1 H 0.6769 0.2812 0.7668 0.026 Uiso 1 1 calc R U
C1_2 C 0.76937(16) 0.68658(12) 0.62362(9) 0.0186(3) Uani 1 1 d . .
H1A_2 H 0.6951 0.7161 0.6513 0.022 Uiso 1 1 calc R U
H1B_2 H 0.7145 0.6345 0.5680 0.022 Uiso 1 1 calc R U
N1_2 N 0.85224(12) 0.60704(10) 0.67860(7) 0.0158(2) Uani 1 1 d . .
C2_2 C 0.87678(18) 0.80068(14) 0.60923(10) 0.0255(3) Uani 1 1 d . .
H2A_2 H 0.8191 0.8463 0.5708 0.031 Uiso 1 1 calc R U
H2B_2 H 0.9236 0.8579 0.6640 0.031 Uiso 1 1 calc R U
C3_2 C 1.0006(2) 0.75918(16) 0.57015(11) 0.0327(4) Uani 1 1 d . .
H3A_2 H 0.9548 0.7079 0.5131 0.039 Uiso 1 1 calc R U
H3B_2 H 1.0704 0.8334 0.5640 0.039 Uiso 1 1 calc R U
C4_2 C 1.08735(17) 0.68282(15) 0.62769(11) 0.0289(4) Uani 1 1 d . .
H4A_2 H 1.1413 0.7368 0.6828 0.035 Uiso 1 1 calc R U
H4B_2 H 1.1621 0.6528 0.6007 0.035 Uiso 1 1 calc R U
C5_2 C 0.97927(16) 0.57010(14) 0.64273(10) 0.0228(3) Uani 1 1 d . .
H5A_2 H 0.9355 0.5113 0.5884 0.027 Uiso 1 1 calc R U
H5B_2 H 1.0369 0.5263 0.6826 0.027 Uiso 1 1 calc R U
C1_3 C 0.84424(15) 0.79170(12) 0.82151(9) 0.0156(3) Uani 1 1 d . .
C2_3 C 0.69517(15) 0.79592(12) 0.83075(9) 0.0162(3) Uani 1 1 d . .
C3_3 C 0.66323(16) 0.90672(13) 0.87236(9) 0.0178(3) Uani 1 1 d . .
C4_3 C 0.77917(17) 1.01385(13) 0.90343(9) 0.0193(3) Uani 1 1 d . .
H4_3 H 0.7592 1.0857 0.9334 0.023 Uiso 1 1 calc R U
C5_3 C 0.92357(16) 1.01720(13) 0.89119(9) 0.0188(3) Uani 1 1 d . .
C6_3 C 0.95657(15) 0.90715(13) 0.84942(9) 0.0172(3) Uani 1 1 d . .
C7_3 C 0.55954(15) 0.68599(13) 0.79558(10) 0.0194(3) Uani 1 1 d . .
H7A_3 H 0.4750 0.7158 0.7644 0.029 Uiso 1 1 calc R U
H7B_3 H 0.5320 0.6501 0.8426 0.029 Uiso 1 1 calc R U
H7C_3 H 0.5855 0.6223 0.7574 0.029 Uiso 1 1 calc R U
C8_3 C 0.50511(17) 0.91220(14) 0.88250(10) 0.0234(3) Uani 1 1 d . .
H8A_3 H 0.5087 0.9903 0.9195 0.035 Uiso 1 1 calc R U
H8B_3 H 0.4679 0.8417 0.9077 0.035 Uiso 1 1 calc R U
H8C_3 H 0.4382 0.9081 0.8268 0.035 Uiso 1 1 calc R U
C9_3 C 1.11572(16) 0.92148(13) 0.83638(10) 0.0216(3) Uani 1 1 d . .
H9A_3 H 1.1427 0.9998 0.8167 0.032 Uiso 1 1 calc R U
H9B_3 H 1.1193 0.8517 0.7940 0.032 Uiso 1 1 calc R U
H9C_3 H 1.1864 0.9220 0.8901 0.032 Uiso 1 1 calc R U
C10_3 C 1.04259(18) 1.13941(13) 0.92417(10) 0.0243(3) Uani 1 1 d . .
H10A_3 H 1.1332 1.1223 0.9592 0.036 Uiso 1 1 calc R U
H10B_3 H 1.0037 1.1990 0.9583 0.036 Uiso 1 1 calc R U
H10C_3 H 1.0665 1.1745 0.8760 0.036 Uiso 1 1 calc R U
C1_4 C 0.52527(15) 0.26893(12) 0.62938(9) 0.0158(3) Uani 1 1 d . .
C2_4 C 0.56301(16) 0.14823(13) 0.62285(9) 0.0181(3) Uani 1 1 d . .
C3_4 C 0.46251(17) 0.04397(13) 0.63524(9) 0.0207(3) Uani 1 1 d . .
C4_4 C 0.32539(17) 0.06120(13) 0.65225(9) 0.0224(3) Uani 1 1 d . .
H4_4 H 0.2591 -0.0081 0.6610 0.027 Uiso 1 1 calc R U
C5_4 C 0.28322(16) 0.17803(14) 0.65669(9) 0.0208(3) Uani 1 1 d . .
C6_4 C 0.38444(15) 0.28326(13) 0.64507(9) 0.0170(3) Uani 1 1 d . .
C7_4 C 0.71501(17) 0.13150(14) 0.60796(10) 0.0242(3) Uani 1 1 d . .
H7A_4 H 0.7678 0.0960 0.6541 0.036 Uiso 1 1 calc R U
H7B_4 H 0.7748 0.2125 0.6064 0.036 Uiso 1 1 calc R U
H7C_4 H 0.6992 0.0754 0.5539 0.036 Uiso 1 1 calc R U
C8_4 C 0.50366(19) -0.08479(13) 0.63269(11) 0.0279(3) Uani 1 1 d . .
H8A_4 H 0.4187 -0.1460 0.6379 0.042 Uiso 1 1 calc R U
H8B_4 H 0.5902 -0.0804 0.6798 0.042 Uiso 1 1 calc R U
H8C_4 H 0.5282 -0.1098 0.5788 0.042 Uiso 1 1 calc R U
C9_4 C 0.34063(16) 0.41101(13) 0.65187(10) 0.0204(3) Uani 1 1 d . .
H9A_4 H 0.2448 0.4046 0.6112 0.031 Uiso 1 1 calc R U
H9B_4 H 0.4178 0.4722 0.6393 0.031 Uiso 1 1 calc R U
H9C_4 H 0.3314 0.4375 0.7094 0.031 Uiso 1 1 calc R U
C10_4 C 0.13332(17) 0.19142(16) 0.67622(12) 0.0313(4) Uani 1 1 d . .
H10A_4 H 0.0736 0.2228 0.6302 0.047 Uiso 1 1 calc R U
H10B_4 H 0.1519 0.2499 0.7296 0.047 Uiso 1 1 calc R U
H10C_4 H 0.0789 0.1101 0.6813 0.047 Uiso 1 1 calc R U

loop_
_atom_site_aniso_label
_atom_site_aniso_U_11
_atom_site_aniso_U_22
_atom_site_aniso_U_33
_atom_site_aniso_U_23
_atom_site_aniso_U_13
_atom_site_aniso_U_12
Cl1 0.01294(17) 0.02297(18) 0.0331(2) 0.00337(15) 0.00067(14) 0.00402(13)
C1 0.0097(6) 0.0154(6) 0.0227(7) 0.0020(5) 0.0049(5) 0.0048(5)
B1 0.0098(7) 0.0172(7) 0.0199(8) 0.0016(6) 0.0027(6) 0.0019(6)
B2 0.0149(7) 0.0158(7) 0.0207(8) 0.0023(6) 0.0083(6) 0.0069(6)
Cl2 0.02363(18) 0.01758(17) 0.01935(18) -0.00139(13) 0.01029(14) -0.00089(13)
C2 0.0124(6) 0.0112(6) 0.0228(7) 0.0029(5) 0.0078(5) 0.0023(5)
C1_1 0.0252(8) 0.0219(7) 0.0192(7) 0.0016(6) 0.0006(6) 0.0013(6)
N1_1 0.0192(6) 0.0152(6) 0.0185(6) 0.0021(5) 0.0038(5) 0.0019(4)
C2_1 0.0363(9) 0.0268(8) 0.0209(8) 0.0057(6) 0.0102(7) 0.0088(7)
C3_1 0.0311(8) 0.0279(8) 0.0264(8) 0.0121(6) 0.0099(7) 0.0067(6)
C4_1 0.0268(8) 0.0203(7) 0.0270(8) 0.0103(6) 0.0020(6) -0.0002(6)
C5_1 0.0292(8) 0.0143(6) 0.0201(7) 0.0036(5) 0.0032(6) 0.0037(6)
C1_2 0.0192(7) 0.0152(6) 0.0203(7) 0.0025(5) 0.0053(6) 0.0011(5)
N1_2 0.0124(5) 0.0133(5) 0.0222(6) 0.0006(4) 0.0080(5) 0.0010(4)
C2_2 0.0320(8) 0.0177(7) 0.0225(7) 0.0032(6) 0.0058(6) -0.0049(6)
C3_2 0.0354(9) 0.0303(8) 0.0254(8) -0.0022(7) 0.0148(7) -0.0150(7)
C4_2 0.0209(7) 0.0317(8) 0.0308(8) -0.0067(7) 0.0165(7) -0.0065(6)
C5_2 0.0153(7) 0.0219(7) 0.0309(8) -0.0043(6) 0.0126(6) 0.0014(6)
C1_3 0.0151(6) 0.0161(6) 0.0151(6) 0.0025(5) 0.0033(5) 0.0028(5)
C2_3 0.0168(7) 0.0161(6) 0.0165(6) 0.0043(5) 0.0049(5) 0.0038(5)
C3_3 0.0204(7) 0.0186(7) 0.0170(7) 0.0056(5) 0.0064(5) 0.0075(5)
C4_3 0.0267(7) 0.0145(6) 0.0182(7) 0.0026(5) 0.0062(6) 0.0077(6)
C5_3 0.0221(7) 0.0155(6) 0.0161(6) 0.0029(5) 0.0011(5) 0.0017(5)
C6_3 0.0170(7) 0.0176(6) 0.0160(7) 0.0030(5) 0.0034(5) 0.0024(5)
C7_3 0.0144(7) 0.0175(7) 0.0270(8) 0.0026(6) 0.0070(6) 0.0045(5)
C8_3 0.0251(8) 0.0199(7) 0.0307(8) 0.0048(6) 0.0148(6) 0.0089(6)
C9_3 0.0178(7) 0.0195(7) 0.0249(7) 0.0006(6) 0.0061(6) -0.0013(5)
C10_3 0.0273(8) 0.0162(7) 0.0251(8) 0.0013(6) 0.0027(6) 0.0005(6)
C1_4 0.0149(6) 0.0149(6) 0.0159(6) 0.0011(5) 0.0028(5) 0.0011(5)
C2_4 0.0183(7) 0.0161(6) 0.0175(7) 0.0001(5) 0.0021(5) 0.0026(5)
C3_4 0.0262(7) 0.0142(6) 0.0168(7) 0.0008(5) -0.0001(6) -0.0001(6)
C4_4 0.0214(7) 0.0189(7) 0.0215(7) 0.0053(6) 0.0017(6) -0.0068(6)
C5_4 0.0147(7) 0.0254(7) 0.0202(7) 0.0063(6) 0.0023(5) -0.0006(5)
C6_4 0.0147(6) 0.0178(7) 0.0171(7) 0.0039(5) 0.0024(5) 0.0017(5)
C7_4 0.0223(7) 0.0177(7) 0.0329(8) 0.0009(6) 0.0077(6) 0.0067(6)
C8_4 0.0375(9) 0.0140(7) 0.0291(8) 0.0028(6) 0.0050(7) 0.0019(6)
C9_4 0.0148(7) 0.0222(7) 0.0261(8) 0.0057(6) 0.0073(6) 0.0049(5)
C10_4 0.0179(7) 0.0382(9) 0.0407(10) 0.0175(8) 0.0105(7) 0.0013(6)

loop_
_atom_type_symbol
_atom_type_description
_atom_type_scat_dispersion_real
_atom_type_scat_dispersion_imag
_atom_type_scat_source
C C 0.0033 0.0016 'International Tables Vol C Tables 4.2.6.8 and 6.1.1.4'
H H 0.0000 0.0000 'International Tables Vol C Tables 4.2.6.8 and 6.1.1.4'
B B 0.0013 0.0007 'International Tables Vol C Tables 4.2.6.8 and 6.1.1.4'
N N 0.0061 0.0033 'International Tables Vol C Tables 4.2.6.8 and 6.1.1.4'
Cl Cl 0.1484 0.1585 'International Tables Vol C Tables 4.2.6.8 and 6.1.1.4'

loop_
_geom_angle_atom_site_label_1
_geom_angle_atom_site_label_2
_geom_angle_atom_site_label_3
_geom_angle
N1_1 C1 C2 133.63(13)
N1_1 C1 B1 130.46(12)
C2 C1 B1 95.28(11)
C1 B1 C1_3 124.84(11)
C1 B1 N1_2 81.84(9)
C1_3 B1 N1_2 118.53(11)
C1 B1 Cl1 102.86(9)
C1_3 B1 Cl1 113.77(10)
N1_2 B1 Cl1 110.51(9)
C2 B2 C1_4 127.48(13)
C2 B2 Cl2 120.37(11)
C1_4 B2 Cl2 112.14(10)
C1 C2 B2 137.27(12)
C1 C2 N1_2 95.53(10)
B2 C2 N1_2 126.87(12)
N1_1 C1_1 C2_1 110.36(12)
N1_1 C1_1 H1A_1 109.6
C2_1 C1_1 H1A_1 109.6
N1_1 C1_1 H1B_1 109.6
C2_1 C1_1 H1B_1 109.6
H1A_1 C1_1 H1B_1 108.1
C1 N1_1 C1_1 121.63(12)
C1 N1_1 C5_1 124.84(12)
C1_1 N1_1 C5_1 112.62(11)
C1_1 C2_1 C3_1 111.91(13)
C1_1 C2_1 H2A_1 109.2
C3_1 C2_1 H2A_1 109.2
C1_1 C2_1 H2B_1 109.2
C3_1 C2_1 H2B_1 109.2
H2A_1 C2_1 H2B_1 107.9
C4_1 C3_1 C2_1 109.98(12)
C4_1 C3_1 H3A_1 109.7
C2_1 C3_1 H3A_1 109.7
C4_1 C3_1 H3B_1 109.7
C2_1 C3_1 H3B_1 109.7
H3A_1 C3_1 H3B_1 108.2
C5_1 C4_1 C3_1 109.86(12)
C5_1 C4_1 H4A_1 109.7
C3_1 C4_1 H4A_1 109.7
C5_1 C4_1 H4B_1 109.7
C3_1 C4_1 H4B_1 109.7
H4A_1 C4_1 H4B_1 108.2
N1_1 C5_1 C4_1 110.65(12)
N1_1 C5_1 H5A_1 109.5
C4_1 C5_1 H5A_1 109.5
N1_1 C5_1 H5B_1 109.5
C4_1 C5_1 H5B_1 109.5
H5A_1 C5_1 H5B_1 108.1
N1_2 C1_2 C2_2 112.39(12)
N1_2 C1_2 H1A_2 109.1
C2_2 C1_2 H1A_2 109.1
N1_2 C1_2 H1B_2 109.1
C2_2 C1_2 H1B_2 109.1
H1A_2 C1_2 H1B_2 107.9
C1_2 N1_2 C5_2 110.91(11)
C1_2 N1_2 C2 113.61(10)
C5_2 N1_2 C2 109.15(10)
C1_2 N1_2 B1 114.79(10)
C5_2 N1_2 B1 119.05(11)
C2 N1_2 B1 87.11(9)
C3_2 C2_2 C1_2 110.98(12)
C3_2 C2_2 H2A_2 109.4
C1_2 C2_2 H2A_2 109.4
C3_2 C2_2 H2B_2 109.4
C1_2 C2_2 H2B_2 109.4
H2A_2 C2_2 H2B_2 108.0
C4_2 C3_2 C2_2 110.05(13)
C4_2 C3_2 H3A_2 109.7
C2_2 C3_2 H3A_2 109.7
C4_2 C3_2 H3B_2 109.7
C2_2 C3_2 H3B_2 109.7
H3A_2 C3_2 H3B_2 108.2
C3_2 C4_2 C5_2 110.77(13)
C3_2 C4_2 H4A_2 109.5
C5_2 C4_2 H4A_2 109.5
C3_2 C4_2 H4B_2 109.5
C5_2 C4_2 H4B_2 109.5
H4A_2 C4_2 H4B_2 108.1
N1_2 C5_2 C4_2 113.23(12)
N1_2 C5_2 H5A_2 108.9
C4_2 C5_2 H5A_2 108.9
N1_2 C5_2 H5B_2 108.9
C4_2 C5_2 H5B_2 108.9
H5A_2 C5_2 H5B_2 107.7
C2_3 C1_3 C6_3 117.20(12)
C2_3 C1_3 B1 120.19(11)
C6_3 C1_3 B1 122.45(12)
C3_3 C2_3 C1_3 121.18(12)
C3_3 C2_3 C7_3 115.09(12)
C1_3 C2_3 C7_3 123.71(12)
C4_3 C3_3 C2_3 119.11(13)
C4_3 C3_3 C8_3 119.28(12)
C2_3 C3_3 C8_3 121.59(12)
C5_3 C4_3 C3_3 121.94(13)
C5_3 C4_3 H4_3 119.0
C3_3 C4_3 H4_3 119.0
C4_3 C5_3 C6_3 119.35(12)
C4_3 C5_3 C10_3 118.81(13)
C6_3 C5_3 C10_3 121.84(13)
C5_3 C6_3 C1_3 120.94(13)
C5_3 C6_3 C9_3 115.41(12)
C1_3 C6_3 C9_3 123.65(12)
C2_3 C7_3 H7A_3 109.5
C2_3 C7_3 H7B_3 109.5
H7A_3 C7_3 H7B_3 109.5
C2_3 C7_3 H7C_3 109.5
H7A_3 C7_3 H7C_3 109.5
H7B_3 C7_3 H7C_3 109.5
C3_3 C8_3 H8A_3 109.5
C3_3 C8_3 H8B_3 109.5
H8A_3 C8_3 H8B_3 109.5
C3_3 C8_3 H8C_3 109.5
H8A_3 C8_3 H8C_3 109.5
H8B_3 C8_3 H8C_3 109.5
C6_3 C9_3 H9A_3 109.5
C6_3 C9_3 H9B_3 109.5
H9A_3 C9_3 H9B_3 109.5
C6_3 C9_3 H9C_3 109.5
H9A_3 C9_3 H9C_3 109.5
H9B_3 C9_3 H9C_3 109.5
C5_3 C10_3 H10A_3 109.5
C5_3 C10_3 H10B_3 109.5
H10A_3 C10_3 H10B_3 109.5
C5_3 C10_3 H10C_3 109.5
H10A_3 C10_3 H10C_3 109.5
H10B_3 C10_3 H10C_3 109.5
C6_4 C1_4 C2_4 119.99(12)
C6_4 C1_4 B2 121.03(12)
C2_4 C1_4 B2 118.98(12)
C3_4 C2_4 C1_4 119.91(13)
C3_4 C2_4 C7_4 119.23(13)
C1_4 C2_4 C7_4 120.75(12)
C4_4 C3_4 C2_4 118.91(13)
C4_4 C3_4 C8_4 120.22(13)
C2_4 C3_4 C8_4 120.85(14)
C3_4 C4_4 C5_4 122.50(13)
C3_4 C4_4 H4_4 118.8
C5_4 C4_4 H4_4 118.8
C4_4 C5_4 C6_4 118.78(13)
C4_4 C5_4 C10_4 120.18(13)
C6_4 C5_4 C10_4 121.02(13)
C1_4 C6_4 C5_4 119.87(13)
C1_4 C6_4 C9_4 121.16(12)
C5_4 C6_4 C9_4 118.95(13)
C2_4 C7_4 H7A_4 109.5
C2_4 C7_4 H7B_4 109.5
H7A_4 C7_4 H7B_4 109.5
C2_4 C7_4 H7C_4 109.5
H7A_4 C7_4 H7C_4 109.5
H7B_4 C7_4 H7C_4 109.5
C3_4 C8_4 H8A_4 109.5
C3_4 C8_4 H8B_4 109.5
H8A_4 C8_4 H8B_4 109.5
C3_4 C8_4 H8C_4 109.5
H8A_4 C8_4 H8C_4 109.5
H8B_4 C8_4 H8C_4 109.5
C6_4 C9_4 H9A_4 109.5
C6_4 C9_4 H9B_4 109.5
H9A_4 C9_4 H9B_4 109.5
C6_4 C9_4 H9C_4 109.5
H9A_4 C9_4 H9C_4 109.5
H9B_4 C9_4 H9C_4 109.5
C5_4 C10_4 H10A_4 109.5
C5_4 C10_4 H10B_4 109.5
H10A_4 C10_4 H10B_4 109.5
C5_4 C10_4 H10C_4 109.5
H10A_4 C10_4 H10C_4 109.5
H10B_4 C10_4 H10C_4 109.5

loop_
_geom_bond_atom_site_label_1
_geom_bond_atom_site_label_2
_geom_bond_distance
Cl1 B1 1.8952(16)
C1 N1_1 1.3200(18)
C1 C2 1.402(2)
C1 B1 1.6094(19)
B1 C1_3 1.631(2)
B1 N1_2 1.703(2)
B2 C2 1.492(2)
B2 C1_4 1.5791(19)
B2 Cl2 1.8104(17)
C2 N1_2 1.5278(16)
C1_1 N1_1 1.4621(18)
C1_1 C2_1 1.520(2)
C1_1 H1A_1 0.9700
C1_1 H1B_1 0.9700
N1_1 C5_1 1.4653(17)
C2_1 C3_1 1.529(2)
C2_1 H2A_1 0.9700
C2_1 H2B_1 0.9700
C3_1 C4_1 1.516(2)
C3_1 H3A_1 0.9700
C3_1 H3B_1 0.9700
C4_1 C5_1 1.515(2)
C4_1 H4A_1 0.9700
C4_1 H4B_1 0.9700
C5_1 H5A_1 0.9700
C5_1 H5B_1 0.9700
C1_2 N1_2 1.5009(18)
C1_2 C2_2 1.5223(19)
C1_2 H1A_2 0.9700
C1_2 H1B_2 0.9700
N1_2 C5_2 1.5034(17)
C2_2 C3_2 1.522(2)
C2_2 H2A_2 0.9700
C2_2 H2B_2 0.9700
C3_2 C4_2 1.516(3)
C3_2 H3A_2 0.9700
C3_2 H3B_2 0.9700
C4_2 C5_2 1.519(2)
C4_2 H4A_2 0.9700
C4_2 H4B_2 0.9700
C5_2 H5A_2 0.9700
C5_2 H5B_2 0.9700
C1_3 C2_3 1.4193(19)
C1_3 C6_3 1.4256(19)
C2_3 C3_3 1.4067(19)
C2_3 C7_3 1.5125(19)
C3_3 C4_3 1.384(2)
C3_3 C8_3 1.509(2)
C4_3 C5_3 1.380(2)
C4_3 H4_3 0.9300
C5_3 C6_3 1.406(2)
C5_3 C10_3 1.5126(19)
C6_3 C9_3 1.5087(19)
C7_3 H7A_3 0.9600
C7_3 H7B_3 0.9600
C7_3 H7C_3 0.9600
C8_3 H8A_3 0.9600
C8_3 H8B_3 0.9600
C8_3 H8C_3 0.9600
C9_3 H9A_3 0.9600
C9_3 H9B_3 0.9600
C9_3 H9C_3 0.9600
C10_3 H10A_3 0.9600
C10_3 H10B_3 0.9600
C10_3 H10C_3 0.9600
C1_4 C6_4 1.4038(19)
C1_4 C2_4 1.4110(19)
C2_4 C3_4 1.3980(19)
C2_4 C7_4 1.507(2)
C3_4 C4_4 1.386(2)
C3_4 C8_4 1.510(2)
C4_4 C5_4 1.388(2)
C4_4 H4_4 0.9300
C5_4 C6_4 1.4042(19)
C5_4 C10_4 1.507(2)
C6_4 C9_4 1.5088(19)
C7_4 H7A_4 0.9600
C7_4 H7B_4 0.9600
C7_4 H7C_4 0.9600
C8_4 H8A_4 0.9600
C8_4 H8B_4 0.9600
C8_4 H8C_4 0.9600
C9_4 H9A_4 0.9600
C9_4 H9B_4 0.9600
C9_4 H9C_4 0.9600
C10_4 H10A_4 0.9600
C10_4 H10B_4 0.9600
C10_4 H10C_4 0.9600

loop_
_geom_torsion_atom_site_label_1
_geom_torsion_atom_site_label_2
_geom_torsion_atom_site_label_3
_geom_torsion_atom_site_label_4
_geom_torsion
N1_1 C1 B1 C1_3 -72.7(2)
C2 C1 B1 C1_3 115.60(14)
N1_1 C1 B1 N1_2 168.12(14)
C2 C1 B1 N1_2 -3.62(9)
N1_1 C1 B1 Cl1 58.83(16)
C2 C1 B1 Cl1 -112.91(10)
N1_1 C1 C2 B2 19.4(3)
B1 C1 C2 B2 -169.28(16)
N1_1 C1 C2 N1_2 -167.30(14)
B1 C1 C2 N1_2 4.01(10)
C1_4 B2 C2 C1 -2.3(3)
Cl2 B2 C2 C1 176.77(13)
C1_4 B2 C2 N1_2 -173.90(12)
Cl2 B2 C2 N1_2 5.13(19)
C2 C1 N1_1 C1_1 -178.80(14)
B1 C1 N1_1 C1_1 12.6(2)
C2 C1 N1_1 C5_1 12.9(2)
B1 C1 N1_1 C5_1 -155.66(14)
C2_1 C1_1 N1_1 C1 133.53(13)
C2_1 C1_1 N1_1 C5_1 -56.89(16)
N1_1 C1_1 C2_1 C3_1 53.72(17)
C1_1 C2_1 C3_1 C4_1 -53.67(18)
C2_1 C3_1 C4_1 C5_1 55.23(17)
C1 N1_1 C5_1 C4_1 -130.96(14)
C1_1 N1_1 C5_1 C4_1 59.85(15)
C3_1 C4_1 C5_1 N1_1 -58.31(16)
C2_2 C1_2 N1_2 C5_2 -53.08(15)
C2_2 C1_2 N1_2 C2 -176.46(11)
C2_2 C1_2 N1_2 B1 85.42(14)
C1 C2 N1_2 C1_2 -119.64(11)
B2 C2 N1_2 C1_2 54.68(17)
C1 C2 N1_2 C5_2 116.03(12)
B2 C2 N1_2 C5_2 -69.66(16)
C1 C2 N1_2 B1 -3.78(10)
B2 C2 N1_2 B1 170.53(13)
C1 B1 N1_2 C1_2 118.04(11)
C1_3 B1 N1_2 C1_2 -7.34(16)
Cl1 B1 N1_2 C1_2 -141.22(9)
C1 B1 N1_2 C5_2 -107.04(12)
C1_3 B1 N1_2 C5_2 127.59(13)
Cl1 B1 N1_2 C5_2 -6.29(14)
C1 B1 N1_2 C2 3.31(9)
C1_3 B1 N1_2 C2 -122.07(12)
Cl1 B1 N1_2 C2 104.05(9)
N1_2 C1_2 C2_2 C3_2 55.83(16)
C1_2 C2_2 C3_2 C4_2 -56.68(16)
C2_2 C3_2 C4_2 C5_2 55.98(16)
C1_2 N1_2 C5_2 C4_2 52.97(16)
C2 N1_2 C5_2 C4_2 178.88(12)
B1 N1_2 C5_2 C4_2 -83.55(16)
C3_2 C4_2 C5_2 N1_2 -55.04(17)
C1 B1 C1_3 C2_3 -13.0(2)
N1_2 B1 C1_3 C2_3 87.47(15)
Cl1 B1 C1_3 C2_3 -140.07(11)
C1 B1 C1_3 C6_3 162.16(13)
N1_2 B1 C1_3 C6_3 -97.38(15)
Cl1 B1 C1_3 C6_3 35.09(17)
C6_3 C1_3 C2_3 C3_3 -5.21(19)
B1 C1_3 C2_3 C3_3 170.19(12)
C6_3 C1_3 C2_3 C7_3 173.09(13)
B1 C1_3 C2_3 C7_3 -11.5(2)
C1_3 C2_3 C3_3 C4_3 1.1(2)
C7_3 C2_3 C3_3 C4_3 -177.37(12)
C1_3 C2_3 C3_3 C8_3 179.98(13)
C7_3 C2_3 C3_3 C8_3 1.54(19)
C2_3 C3_3 C4_3 C5_3 3.2(2)
C8_3 C3_3 C4_3 C5_3 -175.78(13)
C3_3 C4_3 C5_3 C6_3 -2.9(2)
C3_3 C4_3 C5_3 C10_3 177.73(13)
C4_3 C5_3 C6_3 C1_3 -1.5(2)
C10_3 C5_3 C6_3 C1_3 177.81(13)
C4_3 C5_3 C6_3 C9_3 178.01(13)
C10_3 C5_3 C6_3 C9_3 -2.67(19)
C2_3 C1_3 C6_3 C5_3 5.4(2)
B1 C1_3 C6_3 C5_3 -169.86(13)
C2_3 C1_3 C6_3 C9_3 -174.05(13)
B1 C1_3 C6_3 C9_3 10.7(2)
C2 B2 C1_4 C6_4 77.96(19)
Cl2 B2 C1_4 C6_4 -101.14(13)
C2 B2 C1_4 C2_4 -101.69(17)
Cl2 B2 C1_4 C2_4 79.21(14)
C6_4 C1_4 C2_4 C3_4 -2.4(2)
B2 C1_4 C2_4 C3_4 177.25(13)
C6_4 C1_4 C2_4 C7_4 -178.66(13)
B2 C1_4 C2_4 C7_4 1.0(2)
C1_4 C2_4 C3_4 C4_4 1.2(2)
C7_4 C2_4 C3_4 C4_4 177.52(13)
C1_4 C2_4 C3_4 C8_4 -177.13(13)
C7_4 C2_4 C3_4 C8_4 -0.8(2)
C2_4 C3_4 C4_4 C5_4 0.6(2)
C8_4 C3_4 C4_4 C5_4 178.95(14)
C3_4 C4_4 C5_4 C6_4 -1.2(2)
C3_4 C4_4 C5_4 C10_4 -179.43(14)
C2_4 C1_4 C6_4 C5_4 1.8(2)
B2 C1_4 C6_4 C5_4 -177.83(13)
C2_4 C1_4 C6_4 C9_4 -179.66(13)
B2 C1_4 C6_4 C9_4 0.7(2)
C4_4 C5_4 C6_4 C1_4 0.0(2)
C10_4 C5_4 C6_4 C1_4 178.19(13)
C4_4 C5_4 C6_4 C9_4 -178.61(13)
C10_4 C5_4 C6_4 C9_4 -0.4(2)
